data_4514528
loop_
_publ_author_name
'Chen, Gui'
'Lan, Hai-Hang'
'Cai, Song-Liang'
'Sun, Bing'
'Li, Xin-Le'
'He, Zi-Hao'
'Zheng, Sheng-Run'
'Fan, Jun'
'Liu, Yi'
'Zhang, Wei-Guang'

_publ_section_title
;
 Stable Hydrazone-Linked Covalent Organic Frameworks Containing
 O,N,O'-Chelating Sites for Fe(III) Detection in Water.
;
_journal_issue 13
_journal_name_full 'ACS applied materials &amp; interfaces'
_journal_page_first 12830
_journal_page_last 12837
_journal_paper_doi 10.1021/acsami.9b02640
_journal_volume 11
_journal_year 2019
_chemical_formula_moiety 'C28 H21 Fe N4 O4'
_chemical_formula_sum 'C28 H21 Fe N4 O4'
_chemical_formula_weight 533.34
_space_group_crystal_system monoclinic
_space_group_IT_number 14
_space_group_name_Hall '-P 2ybc'
_space_group_name_H-M_alt 'P 1 21/c 1'
_symmetry_space_group_name_Hall '-P 2ybc'
_symmetry_space_group_name_H-M 'P 1 21/c 1'
_atom_sites_solution_hydrogens geom
_audit_creation_method SHELXL-2014/7
_cell_angle_alpha 90
_cell_angle_beta 96.406(6)
_cell_angle_gamma 90
_cell_formula_units_Z 4
_cell_length_a 20.8960(14)
_cell_length_b 9.1880(6)
_cell_length_c 12.1200(6)
_cell_measurement_reflns_used 3144
_cell_measurement_temperature 293(2)
_cell_measurement_theta_max 28.9300
_cell_measurement_theta_min 2.8240
_cell_volume 2312.4(2)
_computing_cell_refinement 'CrysAlisPro 1.171.38.43f (Rigaku OD, 2015)'
_computing_data_collection 'CrysAlisPro 1.171.38.43f (Rigaku OD, 2015)'
_computing_data_reduction 'CrysAlisPro 1.171.38.43f (Rigaku OD, 2015)'
_computing_structure_refinement 'SHELXL-2014/7 (Sheldrick, 2014)'
_diffrn_ambient_temperature 293(2)
_diffrn_measured_fraction_theta_full 0.999
_diffrn_measured_fraction_theta_max 0.999
_diffrn_measurement_device_type 'SuperNova, Dual, Cu at zero, AtlasS2'
_diffrn_radiation_type MoK\a
_diffrn_radiation_wavelength 0.71073
_diffrn_reflns_av_R_equivalents 0.0395
_diffrn_reflns_av_unetI/netI 0.0605
_diffrn_reflns_Laue_measured_fraction_full 0.999
_diffrn_reflns_Laue_measured_fraction_max 0.999
_diffrn_reflns_limit_h_max 24
_diffrn_reflns_limit_h_min -24
_diffrn_reflns_limit_k_max 8
_diffrn_reflns_limit_k_min -11
_diffrn_reflns_limit_l_max 14
_diffrn_reflns_limit_l_min -12
_diffrn_reflns_number 9819
_diffrn_reflns_point_group_measured_fraction_full 0.999
_diffrn_reflns_point_group_measured_fraction_max 0.999
_diffrn_reflns_theta_full 25.242
_diffrn_reflns_theta_max 25.250
_diffrn_reflns_theta_min 1.961
_exptl_absorpt_coefficient_mu 0.698
_exptl_absorpt_correction_T_max 0.882
_exptl_absorpt_correction_T_min 0.840
_exptl_absorpt_correction_type multi-scan
_exptl_absorpt_process_details
;
CrysAlisPro 1.171.38.43f (Rigaku Oxford Diffraction, 2015)
Empirical absorption correction using spherical harmonics,
 implemented in SCALE3 ABSPACK scaling algorithm.
;
_exptl_crystal_colour Black
_exptl_crystal_density_diffrn 1.532
_exptl_crystal_description Block
_exptl_crystal_F_000 1100
_exptl_crystal_size_max 0.250
_exptl_crystal_size_mid 0.230
_exptl_crystal_size_min 0.180
_refine_diff_density_max 2.307
_refine_diff_density_min -0.911
_refine_diff_density_rms 0.118
_refine_ls_extinction_method none
_refine_ls_goodness_of_fit_ref 1.160
_refine_ls_hydrogen_treatment constr
_refine_ls_matrix_type full
_refine_ls_number_parameters 334
_refine_ls_number_reflns 4179
_refine_ls_number_restraints 168
_refine_ls_restrained_S_all 1.196
_refine_ls_R_factor_all 0.0989
_refine_ls_R_factor_gt 0.0812
_refine_ls_shift/su_max 0.000
_refine_ls_shift/su_mean 0.000
_refine_ls_structure_factor_coef Fsqd
_refine_ls_weighting_details 'w=1/[\s^2^(Fo^2^)+(0.1000P)^2^+6.7756P] where P=(Fo^2^+2Fc^2^)/3'
_refine_ls_weighting_scheme calc
_refine_ls_wR_factor_gt 0.2044
_refine_ls_wR_factor_ref 0.2168
_reflns_Friedel_coverage 0.000
_reflns_number_gt 3419
_reflns_number_total 4179
_reflns_threshold_expression 'I > 2\s(I)'
_cod_data_source_file am9b02640_si_002.cif
_cod_data_source_block 1
_cod_original_cell_volume 2312.4(3)
_cod_database_code 4514528
_shelx_shelxl_version_number 2014/7
_shelx_space_group_comment
;
The symmetry employed for this shelxl refinement is uniquely defined
by the following loop, which should always be used as a source of
symmetry information in preference to the above space-group names.
They are only intended as comments.
;
_shelx_estimated_absorpt_t_min 0.845
_shelx_estimated_absorpt_t_max 0.885

loop_
_space_group_symop_operation_xyz
'x, y, z'
'-x, y+1/2, -z+1/2'
'-x, -y, -z'
'x, -y-1/2, z-1/2'

loop_
_atom_site_label
_atom_site_type_symbol
_atom_site_fract_x
_atom_site_fract_y
_atom_site_fract_z
_atom_site_U_iso_or_equiv
_atom_site_adp_type
_atom_site_occupancy
_atom_site_site_symmetry_order
_atom_site_calc_flag
_atom_site_refinement_flags_posn
_atom_site_refinement_flags_adp
Fe1 Fe 0.77538(3) 0.33442(8) 0.77305(5) 0.0187(3) Uani 1 1 d . .
O4 O 0.83285(16) 0.1737(4) 0.8265(3) 0.0191(8) Uani 1 1 d . .
N4 N 0.81995(19) 0.3181(4) 0.6227(3) 0.0153(9) Uani 1 1 d . .
O2 O 0.82982(17) 0.4864(4) 0.8396(3) 0.0251(9) Uani 1 1 d . .
O1 O 0.70121(18) 0.1968(4) 0.7395(3) 0.0282(9) Uani 1 1 d . .
N2 N 0.7222(2) 0.3602(5) 0.9061(3) 0.0205(10) Uani 1 1 d . .
N1 N 0.6647(2) 0.2793(5) 0.9024(4) 0.0263(11) Uani 1 1 d . .
N3 N 0.79130(18) 0.4059(4) 0.5382(3) 0.0139(9) Uani 1 1 d . .
H3A H 0.8038 0.4079 0.4730 0.017 Uiso 1 1 calc R U
O3 O 0.72607(16) 0.4784(4) 0.6625(3) 0.0206(8) Uani 1 1 d . .
C8 C 0.7350(2) 0.4388(6) 0.9924(4) 0.0217(11) Uani 1 1 d . U
H8 H 0.7072 0.4327 1.0471 0.026 Uiso 1 1 calc R U
C11 C 0.8820(3) 0.6621(6) 0.9603(5) 0.0277(11) Uani 1 1 d . U
H11 H 0.9110 0.6797 0.9088 0.033 Uiso 1 1 calc R U
C22 C 0.8694(2) 0.2415(5) 0.6033(4) 0.0153(10) Uani 1 1 d . U
H22 H 0.8828 0.2460 0.5327 0.018 Uiso 1 1 calc R U
C23 C 0.9052(2) 0.1493(5) 0.6848(4) 0.0155(9) Uani 1 1 d . U
C28 C 0.8862(2) 0.1213(6) 0.7924(4) 0.0162(9) Uani 1 1 d . U
C20 C 0.7097(2) 0.5918(5) 0.4858(4) 0.0153(9) Uani 1 1 d . U
C10 C 0.8336(3) 0.5603(6) 0.9346(4) 0.0262(11) Uani 1 1 d . U
C16 C 0.6216(3) 0.7586(6) 0.4433(4) 0.0241(11) Uani 1 1 d . U
H16 H 0.5837 0.8008 0.4612 0.029 Uiso 1 1 calc R U
C19 C 0.7346(3) 0.6321(6) 0.3890(4) 0.0213(10) Uani 1 1 d . U
H19 H 0.7724 0.5897 0.3702 0.026 Uiso 1 1 calc R U
C27 C 0.9259(2) 0.0296(6) 0.8633(4) 0.0212(10) Uani 1 1 d . U
H27 H 0.9141 0.0077 0.9333 0.025 Uiso 1 1 calc R U
C15 C 0.6531(2) 0.6563(6) 0.5135(4) 0.0213(10) Uani 1 1 d . U
H15 H 0.6366 0.6306 0.5789 0.026 Uiso 1 1 calc R U
C24 C 0.9620(2) 0.0861(6) 0.6549(4) 0.0202(10) Uani 1 1 d . U
H24 H 0.9739 0.1042 0.5845 0.024 Uiso 1 1 calc R U
C9 C 0.7901(3) 0.5381(6) 1.0122(4) 0.0252(10) Uani 1 1 d . U
C7 C 0.6591(3) 0.2029(6) 0.8104(6) 0.0321(13) Uani 1 1 d . U
C26 C 0.9816(2) -0.0285(6) 0.8315(4) 0.0240(11) Uani 1 1 d . U
H26 H 1.0074 -0.0869 0.8810 0.029 Uiso 1 1 calc R U
C18 C 0.7029(3) 0.7361(6) 0.3207(4) 0.0279(11) Uani 1 1 d . U
H18 H 0.7198 0.7645 0.2563 0.034 Uiso 1 1 calc R U
C14 C 0.7974(3) 0.6161(6) 1.1130(4) 0.0293(11) Uani 1 1 d . U
H14 H 0.7680 0.5996 1.1640 0.035 Uiso 1 1 calc R U
C25 C 1.0004(2) -0.0016(6) 0.7265(4) 0.0235(10) Uani 1 1 d . U
H25 H 1.0380 -0.0421 0.7053 0.028 Uiso 1 1 calc R U
C21 C 0.7420(2) 0.4882(5) 0.5666(4) 0.0157(10) Uani 1 1 d . U
C17 C 0.6462(3) 0.7982(6) 0.3472(4) 0.0247(11) Uani 1 1 d . U
H17 H 0.6249 0.8666 0.3000 0.030 Uiso 1 1 calc R U
C6 C 0.6004(3) 0.1143(7) 0.7886(7) 0.0458(13) Uani 1 1 d . U
C12 C 0.8891(3) 0.7386(6) 1.0590(5) 0.0359(13) Uani 1 1 d . U
H12 H 0.9223 0.8057 1.0731 0.043 Uiso 1 1 calc R U
C13 C 0.8453(3) 0.7145(7) 1.1392(5) 0.0361(13) Uani 1 1 d . U
H13 H 0.8494 0.7639 1.2066 0.043 Uiso 1 1 calc R U
C5 C 0.5566(3) 0.1003(8) 0.8676(7) 0.0537(15) Uani 1 1 d . U
H5 H 0.5650 0.1461 0.9361 0.064 Uiso 1 1 calc R U
C2 C 0.5278(4) -0.0324(9) 0.6685(9) 0.0792(19) Uani 1 1 d . U
H2 H 0.5173 -0.0772 0.6001 0.095 Uiso 1 1 calc R U
C1 C 0.5851(3) 0.0476(9) 0.6866(8) 0.0665(17) Uani 1 1 d . U
H1 H 0.6123 0.0557 0.6312 0.080 Uiso 1 1 calc R U
C3 C 0.4881(4) -0.0461(9) 0.7458(9) 0.0756(19) Uani 1 1 d . U
H3 H 0.4508 -0.1014 0.7315 0.091 Uiso 1 1 calc R U
C4 C 0.5015(3) 0.0194(9) 0.8444(9) 0.0680(18) Uani 1 1 d . U
H4 H 0.4732 0.0100 0.8979 0.082 Uiso 1 1 calc R U

loop_
_atom_site_aniso_label
_atom_site_aniso_U_11
_atom_site_aniso_U_22
_atom_site_aniso_U_33
_atom_site_aniso_U_23
_atom_site_aniso_U_13
_atom_site_aniso_U_12
Fe1 0.0227(4) 0.0222(5) 0.0120(4) 0.0029(3) 0.0050(3) 0.0056(3)
O4 0.0218(18) 0.023(2) 0.0125(16) 0.0052(15) 0.0024(14) 0.0080(15)
N4 0.020(2) 0.015(2) 0.0103(18) -0.0002(17) -0.0008(16) -0.0013(18)
O2 0.031(2) 0.028(2) 0.0165(17) -0.0078(16) 0.0041(15) -0.0028(17)
O1 0.0212(19) 0.031(2) 0.033(2) 0.0019(18) 0.0032(16) -0.0036(17)
N2 0.019(2) 0.022(2) 0.022(2) 0.0069(19) 0.0075(17) 0.0047(18)
N1 0.023(2) 0.021(2) 0.035(3) 0.003(2) 0.007(2) 0.004(2)
N3 0.017(2) 0.015(2) 0.0097(18) 0.0018(17) 0.0007(15) 0.0030(17)
O3 0.0254(19) 0.024(2) 0.0137(16) 0.0032(15) 0.0058(14) 0.0082(16)
C8 0.026(2) 0.020(3) 0.021(2) 0.003(2) 0.008(2) 0.006(2)
C11 0.033(2) 0.020(2) 0.027(2) 0.001(2) -0.008(2) 0.000(2)
C22 0.018(2) 0.016(2) 0.012(2) -0.0002(19) 0.0024(17) -0.0032(19)
C23 0.0173(19) 0.014(2) 0.0148(18) -0.0008(17) 0.0010(16) 0.0016(17)
C28 0.020(2) 0.016(2) 0.0117(19) -0.0011(18) -0.0002(17) -0.0012(18)
C20 0.0194(19) 0.014(2) 0.0120(18) -0.0043(17) -0.0007(16) 0.0004(17)
C10 0.034(2) 0.021(2) 0.022(2) 0.002(2) -0.006(2) 0.002(2)
C16 0.023(2) 0.024(2) 0.025(2) -0.002(2) -0.0008(19) 0.008(2)
C19 0.027(2) 0.022(2) 0.016(2) 0.0018(19) 0.0055(18) 0.005(2)
C27 0.025(2) 0.022(2) 0.016(2) 0.0013(19) -0.0021(18) -0.0015(19)
C15 0.021(2) 0.022(2) 0.020(2) -0.002(2) 0.0006(18) 0.0019(19)
C24 0.020(2) 0.020(2) 0.021(2) 0.001(2) 0.0044(18) 0.0004(19)
C9 0.035(2) 0.022(2) 0.0187(19) -0.0018(19) -0.0006(18) 0.008(2)
C7 0.016(2) 0.019(3) 0.062(3) 0.003(3) 0.006(2) -0.001(2)
C26 0.023(2) 0.024(2) 0.024(2) 0.003(2) -0.0037(19) 0.005(2)
C18 0.035(2) 0.028(2) 0.021(2) 0.007(2) 0.005(2) 0.007(2)
C14 0.044(3) 0.024(2) 0.018(2) -0.004(2) -0.002(2) 0.010(2)
C25 0.019(2) 0.024(2) 0.027(2) 0.000(2) 0.0023(18) 0.0057(19)
C21 0.022(2) 0.014(2) 0.011(2) -0.0010(19) 0.0026(18) -0.0029(19)
C17 0.030(2) 0.022(2) 0.020(2) 0.004(2) -0.0032(19) 0.009(2)
C6 0.019(2) 0.027(2) 0.091(3) -0.001(3) 0.002(2) -0.002(2)
C12 0.050(3) 0.019(2) 0.035(2) 0.000(2) -0.017(2) 0.000(2)
C13 0.055(3) 0.023(2) 0.026(2) -0.004(2) -0.015(2) 0.009(2)
C5 0.019(2) 0.035(3) 0.106(4) 0.025(3) 0.003(3) -0.003(2)
C2 0.037(3) 0.052(3) 0.147(5) -0.035(4) 0.003(3) -0.008(3)
C1 0.029(3) 0.050(3) 0.121(4) -0.033(3) 0.009(3) -0.007(3)
C3 0.032(3) 0.040(3) 0.154(5) -0.006(4) 0.005(3) -0.001(3)
C4 0.028(3) 0.041(3) 0.133(5) 0.024(3) 0.002(3) -0.003(3)

loop_
_atom_type_symbol
_atom_type_description
_atom_type_scat_dispersion_real
_atom_type_scat_dispersion_imag
_atom_type_scat_source
C C 0.0033 0.0016 'International Tables Vol C Tables 4.2.6.8 and 6.1.1.4'
H H 0.0000 0.0000 'International Tables Vol C Tables 4.2.6.8 and 6.1.1.4'
N N 0.0061 0.0033 'International Tables Vol C Tables 4.2.6.8 and 6.1.1.4'
O O 0.0106 0.0060 'International Tables Vol C Tables 4.2.6.8 and 6.1.1.4'
Fe Fe 0.3463 0.8444 'International Tables Vol C Tables 4.2.6.8 and 6.1.1.4'

loop_
_geom_angle_atom_site_label_1
_geom_angle_atom_site_label_2
_geom_angle_atom_site_label_3
_geom_angle
O2 Fe1 O4 95.53(16)
O2 Fe1 O1 162.01(16)
O4 Fe1 O1 91.32(16)
O2 Fe1 N2 86.23(16)
O4 Fe1 N2 100.95(15)
O1 Fe1 N2 76.13(17)
O2 Fe1 O3 92.04(15)
O4 Fe1 O3 158.91(13)
O1 Fe1 O3 87.37(15)
N2 Fe1 O3 99.16(15)
O2 Fe1 N4 96.58(15)
O4 Fe1 N4 85.43(14)
O1 Fe1 N4 100.53(15)
N2 Fe1 N4 172.78(16)
O3 Fe1 N4 74.15(14)
C28 O4 Fe1 132.5(3)
C22 N4 N3 118.0(4)
C22 N4 Fe1 128.7(3)
N3 N4 Fe1 113.3(3)
C10 O2 Fe1 135.2(4)
C7 O1 Fe1 113.8(4)
C8 N2 N1 115.1(4)
C8 N2 Fe1 128.5(4)
N1 N2 Fe1 116.5(3)
C7 N1 N2 107.6(4)
C21 N3 N4 114.5(4)
C21 O3 Fe1 118.9(3)
N2 C8 C9 125.1(5)
C12 C11 C10 122.8(6)
N4 C22 C23 123.9(4)
C24 C23 C28 119.3(4)
C24 C23 C22 116.9(4)
C28 C23 C22 123.7(4)
O4 C28 C27 119.1(4)
O4 C28 C23 123.3(4)
C27 C28 C23 117.5(4)
C19 C20 C15 119.9(5)
C19 C20 C21 123.2(4)
C15 C20 C21 116.8(4)
O2 C10 C11 120.7(5)
O2 C10 C9 121.9(5)
C11 C10 C9 117.4(5)
C17 C16 C15 120.3(5)
C18 C19 C20 119.3(5)
C26 C27 C28 121.4(5)
C16 C15 C20 119.8(5)
C25 C24 C23 122.0(5)
C10 C9 C14 119.6(5)
C10 C9 C8 122.6(5)
C14 C9 C8 117.7(5)
O1 C7 N1 125.8(5)
O1 C7 C6 118.1(6)
N1 C7 C6 116.2(6)
C27 C26 C25 121.4(5)
C17 C18 C19 120.8(5)
C13 C14 C9 123.0(6)
C24 C25 C26 118.4(5)
O3 C21 N3 119.2(4)
O3 C21 C20 121.0(4)
N3 C21 C20 119.8(4)
C16 C17 C18 119.9(5)
C1 C6 C5 117.7(6)
C1 C6 C7 120.7(7)
C5 C6 C7 121.5(7)
C11 C12 C13 119.8(6)
C14 C13 C12 117.2(5)
C4 C5 C6 120.4(9)
C3 C2 C1 122.1(10)
C6 C1 C2 118.7(8)
C2 C3 C4 120.1(8)
C3 C4 C5 120.9(9)

loop_
_geom_bond_atom_site_label_1
_geom_bond_atom_site_label_2
_geom_bond_distance
Fe1 O2 1.921(4)
Fe1 O4 1.967(3)
Fe1 O1 2.006(4)
Fe1 N2 2.071(4)
Fe1 O3 2.074(3)
Fe1 N4 2.142(4)
O4 C28 1.323(6)
N4 C22 1.294(6)
N4 N3 1.386(5)
O2 C10 1.331(6)
O1 C7 1.297(7)
N2 C8 1.275(7)
N2 N1 1.410(6)
N1 C7 1.312(8)
N3 C21 1.353(6)
O3 C21 1.247(5)
C8 C9 1.467(8)
C11 C12 1.381(8)
C11 C10 1.388(8)
C22 C23 1.444(7)
C23 C24 1.404(7)
C23 C28 1.428(7)
C28 C27 1.406(7)
C20 C19 1.385(7)
C20 C15 1.398(7)
C20 C21 1.475(7)
C10 C9 1.395(8)
C16 C17 1.373(8)
C16 C15 1.384(7)
C19 C18 1.384(7)
C27 C26 1.376(7)
C24 C25 1.376(7)
C9 C14 1.410(7)
C7 C6 1.472(8)
C26 C25 1.396(7)
C18 C17 1.383(8)
C14 C13 1.360(9)
C6 C1 1.385(11)
C6 C5 1.402(10)
C12 C13 1.424(9)
C5 C4 1.373(10)
C2 C3 1.324(13)
C2 C1 1.402(10)
C3 C4 1.341(13)

loop_
_geom_torsion_atom_site_label_1
_geom_torsion_atom_site_label_2
_geom_torsion_atom_site_label_3
_geom_torsion_atom_site_label_4
_geom_torsion
C8 N2 N1 C7 -178.9(5)
Fe1 N2 N1 C7 0.4(5)
C22 N4 N3 C21 -176.7(4)
Fe1 N4 N3 C21 1.7(5)
N1 N2 C8 C9 -176.5(5)
Fe1 N2 C8 C9 4.3(8)
N3 N4 C22 C23 177.8(4)
Fe1 N4 C22 C23 -0.3(7)
N4 C22 C23 C24 -173.0(5)
N4 C22 C23 C28 6.3(8)
Fe1 O4 C28 C27 164.0(4)
Fe1 O4 C28 C23 -18.1(7)
C24 C23 C28 O4 -178.5(5)
C22 C23 C28 O4 2.2(8)
C24 C23 C28 C27 -0.5(7)
C22 C23 C28 C27 -179.8(5)
Fe1 O2 C10 C11 177.0(4)
Fe1 O2 C10 C9 -2.4(8)
C12 C11 C10 O2 -178.2(5)
C12 C11 C10 C9 1.2(8)
C15 C20 C19 C18 -0.1(8)
C21 C20 C19 C18 -176.5(5)
O4 C28 C27 C26 179.5(5)
C23 C28 C27 C26 1.5(7)
C17 C16 C15 C20 -0.7(8)
C19 C20 C15 C16 1.0(7)
C21 C20 C15 C16 177.6(5)
C28 C23 C24 C25 -0.4(8)
C22 C23 C24 C25 178.9(5)
O2 C10 C9 C14 178.2(5)
C11 C10 C9 C14 -1.2(8)
O2 C10 C9 C8 -3.7(8)
C11 C10 C9 C8 176.9(5)
N2 C8 C9 C10 2.4(8)
N2 C8 C9 C14 -179.4(5)
Fe1 O1 C7 N1 -6.2(7)
Fe1 O1 C7 C6 175.5(4)
N2 N1 C7 O1 3.8(8)
N2 N1 C7 C6 -177.8(5)
C28 C27 C26 C25 -1.5(8)
C20 C19 C18 C17 -1.0(8)
C10 C9 C14 C13 0.3(8)
C8 C9 C14 C13 -177.9(5)
C23 C24 C25 C26 0.4(8)
C27 C26 C25 C24 0.6(8)
Fe1 O3 C21 N3 -0.7(6)
Fe1 O3 C21 C20 -178.3(3)
N4 N3 C21 O3 -0.7(6)
N4 N3 C21 C20 176.9(4)
C19 C20 C21 O3 164.3(5)
C15 C20 C21 O3 -12.2(7)
C19 C20 C21 N3 -13.3(7)
C15 C20 C21 N3 170.2(4)
C15 C16 C17 C18 -0.3(8)
C19 C18 C17 C16 1.2(9)
O1 C7 C6 C1 -11.5(9)
N1 C7 C6 C1 170.0(6)
O1 C7 C6 C5 171.8(6)
N1 C7 C6 C5 -6.7(9)
C10 C11 C12 C13 -0.2(8)
C9 C14 C13 C12 0.7(8)
C11 C12 C13 C14 -0.7(8)
C1 C6 C5 C4 1.8(10)
C7 C6 C5 C4 178.6(6)
C5 C6 C1 C2 -1.3(11)
C7 C6 C1 C2 -178.2(7)
C3 C2 C1 C6 -0.1(14)
C1 C2 C3 C4 1.1(14)
C2 C3 C4 C5 -0.6(13)
C6 C5 C4 C3 -0.9(11)
